data_2224590
loop_
_publ_author_name
'Jasinski, Jerry P.'
'Hakim Al-arique, Q. N. M.'
'Butcher, Ray J.'
'Yathirajan, H. S.'
'Narayana, B.'

_publ_section_title
;
 6,11-Dihydrodibenz[<i>b</i>,<i>e</i>]oxepin-11-one
;
_journal_coeditor_code CI2982
_journal_issue 1
_journal_name_full 'Acta Crystallographica Section E'
_journal_page_first o159
_journal_page_last o160
_journal_paper_doi 10.1107/S1600536809053409
_journal_volume 66
_journal_year 2010
_chemical_formula_iupac 'C14 H10 O2'
_chemical_formula_moiety 'C14 H10 O2'
_chemical_formula_sum 'C14 H10 O2'
_chemical_formula_weight 210.22
_chemical_name_systematic
;
6,11-Dihydrodibenz[<i>b</i>,<i>e</i>]oxepin-11-one
;
_space_group_IT_number 9
_symmetry_cell_setting monoclinic
_symmetry_space_group_name_Hall 'C -2yc'
_symmetry_space_group_name_H-M 'C 1 c 1'
_atom_sites_solution_hydrogens geom
_atom_sites_solution_primary direct
_atom_sites_solution_secondary difmap
_cell_angle_alpha 90.00
_cell_angle_beta 93.654(10)
_cell_angle_gamma 90.00
_cell_formula_units_Z 4
_cell_length_a 16.5065(18)
_cell_length_b 4.0806(7)
_cell_length_c 15.0392(17)
_cell_measurement_reflns_used 1157
_cell_measurement_temperature 110(2)
_cell_measurement_theta_max 73.6861
_cell_measurement_theta_min 5.9461
_cell_volume 1010.9(2)
_computing_cell_refinement '<i>CrysAlis Pro</i> (Oxford Diffraction, 2007)'
_computing_data_collection '<i>CrysAlis Pro</i> (Oxford Diffraction, 2007)'
_computing_data_reduction '<i>CrysAlis Pro</i> (Oxford Diffraction, 2007)'
_computing_molecular_graphics '<i>SHELXTL</i> (Sheldrick, 2008)'
_computing_publication_material '<i>SHELXTL</i> (Sheldrick, 2008)'
_computing_structure_refinement '<i>SHELXL97</i> (Sheldrick, 2008)'
_computing_structure_solution '<i>SHELXS97</i> (Sheldrick, 2008)'
_diffrn_ambient_temperature 110(2)
_diffrn_detector_area_resol_mean 10.5081
_diffrn_measured_fraction_theta_full 0.942
_diffrn_measured_fraction_theta_max 0.942
_diffrn_measurement_device_type 'Oxford Diffraction Gemini R CCD'
_diffrn_measurement_method '\f and \w scans'
_diffrn_radiation_monochromator graphite
_diffrn_radiation_source 'fine-focus sealed tube'
_diffrn_radiation_type MoK\a
_diffrn_radiation_wavelength 0.71073
_diffrn_reflns_av_R_equivalents 0.0193
_diffrn_reflns_av_sigmaI/netI 0.0162
_diffrn_reflns_limit_h_max 20
_diffrn_reflns_limit_h_min -15
_diffrn_reflns_limit_k_max 2
_diffrn_reflns_limit_k_min -4
_diffrn_reflns_limit_l_max 17
_diffrn_reflns_limit_l_min -18
_diffrn_reflns_number 1472
_diffrn_reflns_theta_full 26.27
_diffrn_reflns_theta_max 26.27
_diffrn_reflns_theta_min 3.79
_diffrn_standards_decay_% <2%
_diffrn_standards_number 0
_exptl_absorpt_coefficient_mu 0.092
_exptl_absorpt_correction_T_max 1.00000
_exptl_absorpt_correction_T_min 0.86375
_exptl_absorpt_correction_type multi-scan
_exptl_absorpt_process_details
;
(CrysAlis RED; Oxford Diffraction, 2007)
;
_exptl_crystal_colour colorless
_exptl_crystal_density_diffrn 1.381
_exptl_crystal_density_method 'not measured'
_exptl_crystal_description 'thick needle'
_exptl_crystal_F_000 440
_exptl_crystal_size_max 0.53
_exptl_crystal_size_mid 0.27
_exptl_crystal_size_min 0.23
_refine_diff_density_max 0.236
_refine_diff_density_min -0.239
_refine_ls_extinction_method none
_refine_ls_goodness_of_fit_ref 1.055
_refine_ls_hydrogen_treatment constr
_refine_ls_matrix_type full
_refine_ls_number_parameters 145
_refine_ls_number_reflns 968
_refine_ls_number_restraints 2
_refine_ls_restrained_S_all 1.054
_refine_ls_R_factor_all 0.0405
_refine_ls_R_factor_gt 0.0401
_refine_ls_shift/su_max 0.001
_refine_ls_shift/su_mean 0.000
_refine_ls_structure_factor_coef Fsqd
_refine_ls_weighting_details 'calc w=1/[\s^2^(Fo^2^)+(0.0835P)^2^+0.4174P] where P=(Fo^2^+2Fc^2^)/3'
_refine_ls_weighting_scheme calc
_refine_ls_wR_factor_gt 0.1075
_refine_ls_wR_factor_ref 0.1080
_reflns_number_gt 953
_reflns_number_total 968
_reflns_threshold_expression I>2\s(I)
_cod_data_source_file ci2982.cif
_cod_data_source_block I
_cod_depositor_comments
;
The following automatic conversions were performed:
'_symmetry_cell_setting' value 'Monoclinic' changed to 'monoclinic'
according to '/home/saulius/struct/CIF-dictionaries/cif_core.dic'
dictionary named 'cif_core.dic' version 2.4.1 from 2010-06-29.

Automatic conversion script
Id: cif_fix_enum 1527 2010-12-29 10:47:43Z saulius 

The following automatic conversions were performed:

'_symmetry_cell_setting' value 'Monoclinic' changed to 'monoclinic'
according to /home/saulius/struct/CIF-dictionaries/cif_core.dic
dictionary named 'cif_core.dic' version 2.4.1 from 2010-06-29.

Automatic conversion script
Id: cif_fix_values 1715 2011-07-08 13:25:40Z adriana 
;
_cod_original_sg_symbol_H-M 'C c'
_cod_database_code 2224590
_cod_database_fobs_code 2224590

loop_
_symmetry_equiv_pos_as_xyz
'x, y, z'
'x, -y, z+1/2'
'x+1/2, y+1/2, z'
'x+1/2, -y+1/2, z+1/2'

loop_
_atom_site_type_symbol
_atom_site_label
_atom_site_fract_x
_atom_site_fract_y
_atom_site_fract_z
_atom_site_U_iso_or_equiv
_atom_site_adp_type
_atom_site_calc_flag
_atom_site_refinement_flags
_atom_site_occupancy
_atom_site_disorder_assembly
_atom_site_disorder_group
O O1 0.45613(12) 0.6693(6) 0.53696(13) 0.0390(6) Uani d . 1 . .
O O2 0.63969(10) 0.7966(4) 0.34730(11) 0.0255(4) Uani d . 1 . .
C C1 0.49884(15) 0.7517(7) 0.47743(17) 0.0252(5) Uani d . 1 . .
C C2 0.58727(16) 0.8141(6) 0.49769(17) 0.0239(5) Uani d . 1 . .
C C3 0.61004(16) 0.8726(7) 0.58847(17) 0.0293(6) Uani d . 1 . .
H H3A 0.5707 0.8400 0.6311 0.035 Uiso calc R 1 . .
C C4 0.68631(18) 0.9743(8) 0.61780(19) 0.0343(7) Uani d . 1 . .
H H4A 0.6997 1.0074 0.6795 0.041 Uiso calc R 1 . .
C C5 0.74432(17) 1.0287(7) 0.5551(2) 0.0333(6) Uani d . 1 . .
H H5A 0.7970 1.1056 0.5740 0.040 Uiso calc R 1 . .
C C6 0.72459(16) 0.9703(7) 0.46615(19) 0.0285(6) Uani d . 1 . .
H H6A 0.7640 1.0079 0.4240 0.034 Uiso calc R 1 . .
C C7 0.64779(15) 0.8571(6) 0.43686(17) 0.0236(5) Uani d . 1 . .
C C8 0.57772(16) 0.5685(7) 0.31616(18) 0.0275(6) Uani d . 1 . .
H H8A 0.5774 0.3803 0.3577 0.033 Uiso calc R 1 . .
H H8B 0.5906 0.4841 0.2570 0.033 Uiso calc R 1 . .
C C9 0.49518(16) 0.7233(6) 0.30917(17) 0.0236(5) Uani d . 1 . .
C C10 0.45306(17) 0.7704(7) 0.22715(18) 0.0280(6) Uani d . 1 . .
H H10A 0.4768 0.7045 0.1741 0.034 Uiso calc R 1 . .
C C11 0.37673(18) 0.9126(8) 0.22225(18) 0.0312(6) Uani d . 1 . .
H H11A 0.3483 0.9431 0.1659 0.037 Uiso calc R 1 . .
C C12 0.34162(17) 1.0107(8) 0.29936(19) 0.0311(6) Uani d . 1 . .
H H12A 0.2898 1.1129 0.2958 0.037 Uiso calc R 1 . .
C C13 0.38244(15) 0.9588(7) 0.38147(18) 0.0275(6) Uani d . 1 . .
H H13A 0.3579 1.0205 0.4344 0.033 Uiso calc R 1 . .
C C14 0.45922(15) 0.8167(6) 0.38669(17) 0.0227(5) Uani d . 1 . .

loop_
_atom_site_aniso_label
_atom_site_aniso_U_11
_atom_site_aniso_U_22
_atom_site_aniso_U_33
_atom_site_aniso_U_12
_atom_site_aniso_U_13
_atom_site_aniso_U_23
O1 0.0282(10) 0.0601(15) 0.0289(10) -0.0057(10) 0.0042(8) 0.0139(10)
O2 0.0203(9) 0.0282(9) 0.0285(10) 0.0004(8) 0.0056(7) -0.0020(8)
C1 0.0239(12) 0.0259(12) 0.0261(12) -0.0002(10) 0.0039(10) 0.0027(10)
C2 0.0239(12) 0.0197(12) 0.0280(13) 0.0021(9) 0.0012(9) 0.0032(9)
C3 0.0316(14) 0.0302(14) 0.0261(12) 0.0035(11) 0.0027(10) 0.0044(11)
C4 0.0386(15) 0.0351(16) 0.0282(14) 0.0019(12) -0.0067(12) -0.0022(12)
C5 0.0247(12) 0.0277(14) 0.0463(17) 0.0002(11) -0.0073(11) -0.0028(12)
C6 0.0226(11) 0.0231(13) 0.0401(14) 0.0010(9) 0.0035(10) -0.0004(11)
C7 0.0215(11) 0.0182(12) 0.0309(13) 0.0038(9) 0.0005(9) 0.0028(10)
C8 0.0278(13) 0.0252(14) 0.0295(12) 0.0026(10) 0.0010(10) -0.0054(10)
C9 0.0240(11) 0.0181(12) 0.0288(13) -0.0041(9) 0.0018(9) -0.0004(9)
C10 0.0314(13) 0.0245(13) 0.0277(12) -0.0052(10) -0.0015(10) -0.0019(10)
C11 0.0331(13) 0.0310(15) 0.0285(13) -0.0042(11) -0.0066(10) 0.0034(11)
C12 0.0218(11) 0.0300(14) 0.0410(15) 0.0013(9) -0.0034(10) 0.0061(11)
C13 0.0237(12) 0.0290(14) 0.0300(12) -0.0013(10) 0.0042(9) 0.0015(10)
C14 0.0215(10) 0.0178(13) 0.0286(13) -0.0028(9) -0.0003(9) 0.0037(9)

loop_
_atom_type_symbol
_atom_type_description
_atom_type_scat_dispersion_real
_atom_type_scat_dispersion_imag
_atom_type_scat_source
C C 0.0033 0.0016 'International Tables Vol C Tables 4.2.6.8 and 6.1.1.4'
H H 0.0000 0.0000 'International Tables Vol C Tables 4.2.6.8 and 6.1.1.4'
O O 0.0106 0.0060 'International Tables Vol C Tables 4.2.6.8 and 6.1.1.4'

loop_
_geom_angle_atom_site_label_1
_geom_angle_atom_site_label_2
_geom_angle_atom_site_label_3
_geom_angle_site_symmetry_1
_geom_angle_site_symmetry_3
_geom_angle
_geom_angle_publ_flag
C7 O2 C8 . . 117.40(19) ?
O1 C1 C2 . . 120.0(2) ?
O1 C1 C14 . . 118.5(2) ?
C2 C1 C14 . . 121.3(2) ?
C7 C2 C3 . . 116.8(2) ?
C7 C2 C1 . . 127.8(2) ?
C3 C2 C1 . . 115.0(2) ?
C4 C3 C2 . . 123.0(3) ?
C4 C3 H3A . . 118.5 ?
C2 C3 H3A . . 118.5 ?
C3 C4 C5 . . 118.9(3) ?
C3 C4 H4A . . 120.5 ?
C5 C4 H4A . . 120.5 ?
C6 C5 C4 . . 119.7(3) ?
C6 C5 H5A . . 120.1 ?
C4 C5 H5A . . 120.1 ?
C5 C6 C7 . . 121.2(3) ?
C5 C6 H6A . . 119.4 ?
C7 C6 H6A . . 119.4 ?
O2 C7 C6 . . 113.6(2) ?
O2 C7 C2 . . 126.1(2) ?
C6 C7 C2 . . 120.3(2) ?
O2 C8 C9 . . 112.0(2) ?
O2 C8 H8A . . 109.2 ?
C9 C8 H8A . . 109.2 ?
O2 C8 H8B . . 109.2 ?
C9 C8 H8B . . 109.2 ?
H8A C8 H8B . . 107.9 ?
C10 C9 C14 . . 119.2(3) ?
C10 C9 C8 . . 121.4(2) ?
C14 C9 C8 . . 119.3(2) ?
C11 C10 C9 . . 120.5(3) ?
C11 C10 H10A . . 119.8 ?
C9 C10 H10A . . 119.8 ?
C10 C11 C12 . . 120.2(2) ?
C10 C11 H11A . . 119.9 ?
C12 C11 H11A . . 119.9 ?
C13 C12 C11 . . 119.7(3) ?
C13 C12 H12A . . 120.1 ?
C11 C12 H12A . . 120.1 ?
C12 C13 C14 . . 120.2(2) ?
C12 C13 H13A . . 119.9 ?
C14 C13 H13A . . 119.9 ?
C9 C14 C13 . . 120.1(2) ?
C9 C14 C1 . . 121.9(2) ?
C13 C14 C1 . . 117.9(2) ?

loop_
_geom_bond_atom_site_label_1
_geom_bond_atom_site_label_2
_geom_bond_site_symmetry_2
_geom_bond_distance
_geom_bond_publ_flag
O1 C1 . 1.221(3) ?
O2 C7 . 1.367(3) ?
O2 C8 . 1.439(3) ?
C1 C2 . 1.494(3) ?
C1 C14 . 1.499(3) ?
C2 C7 . 1.408(3) ?
C2 C3 . 1.413(4) ?
C3 C4 . 1.372(4) ?
C3 H3A . 0.95 ?
C4 C5 . 1.403(4) ?
C4 H4A . 0.95 ?
C5 C6 . 1.378(4) ?
C5 H5A . 0.95 ?
C6 C7 . 1.394(3) ?
C6 H6A . 0.95 ?
C8 C9 . 1.499(3) ?
C8 H8A . 0.99 ?
C8 H8B . 0.99 ?
C9 C10 . 1.390(4) ?
C9 C14 . 1.395(4) ?
C10 C11 . 1.385(4) ?
C10 H10A . 0.95 ?
C11 C12 . 1.388(4) ?
C11 H11A . 0.95 ?
C12 C13 . 1.385(4) ?
C12 H12A . 0.95 ?
C13 C14 . 1.391(4) ?
C13 H13A . 0.95 ?

loop_
_geom_hbond_atom_site_label_D
_geom_hbond_atom_site_label_H
_geom_hbond_atom_site_label_A
_geom_hbond_site_symmetry_A
_geom_hbond_distance_DH
_geom_hbond_distance_HA
_geom_hbond_distance_DA
_geom_hbond_angle_DHA
C10 H10A O1 2_564 0.95 2.57 3.380(3) 143

loop_
_geom_torsion_atom_site_label_1
_geom_torsion_atom_site_label_2
_geom_torsion_atom_site_label_3
_geom_torsion_atom_site_label_4
_geom_torsion_site_symmetry_1
_geom_torsion_site_symmetry_2
_geom_torsion_site_symmetry_3
_geom_torsion_site_symmetry_4
_geom_torsion
_geom_torsion_publ_flag
O1 C1 C2 C7 . . . . 168.6(3) ?
C14 C1 C2 C7 . . . . -16.9(4) ?
O1 C1 C2 C3 . . . . -19.1(4) ?
C14 C1 C2 C3 . . . . 155.4(2) ?
C7 C2 C3 C4 . . . . 1.6(4) ?
C1 C2 C3 C4 . . . . -171.6(3) ?
C2 C3 C4 C5 . . . . 1.1(5) ?
C3 C4 C5 C6 . . . . -1.9(4) ?
C4 C5 C6 C7 . . . . -0.1(4) ?
C8 O2 C7 C6 . . . . 156.5(2) ?
C8 O2 C7 C2 . . . . -23.3(3) ?
C5 C6 C7 O2 . . . . -176.9(2) ?
C5 C6 C7 C2 . . . . 2.9(4) ?
C3 C2 C7 O2 . . . . 176.3(2) ?
C1 C2 C7 O2 . . . . -11.6(4) ?
C3 C2 C7 C6 . . . . -3.5(4) ?
C1 C2 C7 C6 . . . . 168.6(3) ?
C7 O2 C8 C9 . . . . 79.7(3) ?
O2 C8 C9 C10 . . . . 113.0(3) ?
O2 C8 C9 C14 . . . . -68.2(3) ?
C14 C9 C10 C11 . . . . 0.9(4) ?
C8 C9 C10 C11 . . . . 179.7(3) ?
C9 C10 C11 C12 . . . . 0.2(4) ?
C10 C11 C12 C13 . . . . -1.5(4) ?
C11 C12 C13 C14 . . . . 1.6(4) ?
C10 C9 C14 C13 . . . . -0.8(4) ?
C8 C9 C14 C13 . . . . -179.6(2) ?
C10 C9 C14 C1 . . . . 175.7(2) ?
C8 C9 C14 C1 . . . . -3.1(4) ?
C12 C13 C14 C9 . . . . -0.5(4) ?
C12 C13 C14 C1 . . . . -177.1(2) ?
O1 C1 C14 C9 . . . . -141.2(3) ?
C2 C1 C14 C9 . . . . 44.2(4) ?
O1 C1 C14 C13 . . . . 35.3(4) ?
C2 C1 C14 C13 . . . . -139.2(3) ?

loop_
_cod_related_entry_id
_cod_related_entry_database
_cod_related_entry_code
1 ChemSpider 70632
